data_7027519
loop_
_publ_author_name
'Che, De-Ji'
'Li, Gang'
'Yao, Xiao-Lan'
'Zhou, Da-Peng'

_publ_section_title
;
 Simultaneous formation of both novel bis(\m-sulfur)- and
 bis(\m-oxo)bridged copper(II) dimers by reaction of
 N-benzoyl-N&#x200A;&#x2032;,N&#x200A;&#x2032;-dimethylthiourea (HL) with
 CuCl2. Syntheses, crystal structures and magnetic properties of
 [{CuL(HL)Cl}2] and [{CuL2}2]&#x200A;&#x2020;
;
_journal_issue 16
_journal_name_full 'Journal of the Chemical Society, Dalton Transactions'
_journal_page_first 2683
_journal_paper_doi 10.1039/a903517f
_journal_year 1999
_chemical_formula_sum 'C40 H46 Cl2 Cu2 N8 O4 S4'
_chemical_formula_weight 1029.07
_chemical_name_systematic
; 
 ? 
;
_space_group_IT_number 56
_symmetry_cell_setting orthorhombic
_symmetry_space_group_name_Hall '-P 2ab 2ac'
_symmetry_space_group_name_H-M 'P c c n'
_atom_sites_solution_hydrogens geom
_atom_sites_solution_primary direct
_atom_sites_solution_secondary difmap
_audit_creation_method SHELXL
_cell_angle_alpha 90.00
_cell_angle_beta 90.00
_cell_angle_gamma 90.00
_cell_formula_units_Z 4
_cell_length_a 21.637(4)
_cell_length_b 26.290(5)
_cell_length_c 9.109(2)
_cell_measurement_reflns_used 188
_cell_measurement_temperature 291(2)
_cell_measurement_theta_max 26
_cell_measurement_theta_min 3
_cell_volume 5181.5(18)
_computing_cell_refinement Raxis
_computing_data_collection Raxis
_computing_data_reduction Raxis
_computing_molecular_graphics texsan
_computing_publication_material texsan
_computing_structure_refinement 'SHELXL-93 (Sheldrick, 1993)'
_computing_structure_solution 'SHELXS-86 (Sheldrick, 1990)'
_diffrn_ambient_temperature 291(2)
_diffrn_measurement_device 'Rigaku raxis-IV'
_diffrn_measurement_method 'oscillation frame'
_diffrn_radiation_monochromator graphite
_diffrn_radiation_source 'fine-focus sealed tube'
_diffrn_radiation_type MoK\a
_diffrn_radiation_wavelength 0.71073
_diffrn_reflns_av_R_equivalents 0.0000
_diffrn_reflns_av_sigmaI/netI 0.1070
_diffrn_reflns_limit_h_max 25
_diffrn_reflns_limit_h_min 0
_diffrn_reflns_limit_k_max 28
_diffrn_reflns_limit_k_min 0
_diffrn_reflns_limit_l_max 0
_diffrn_reflns_limit_l_min -10
_diffrn_reflns_number 2825
_diffrn_reflns_theta_max 27.48
_diffrn_reflns_theta_min 2.55
_exptl_absorpt_coefficient_mu 1.129
_exptl_absorpt_correction_type none
_exptl_crystal_colour 'pale yellow'
_exptl_crystal_density_diffrn 1.319
_exptl_crystal_description needle
_exptl_crystal_F_000 2120
_exptl_crystal_size_max 1.00
_exptl_crystal_size_mid 0.20
_exptl_crystal_size_min 0.08
_refine_diff_density_max 0.437
_refine_diff_density_min -0.288
_refine_diff_density_rms 0.067
_refine_ls_extinction_coef 0.0001(3)
_refine_ls_extinction_expression Fc^*^=kFc[1+0.001xFc^2^\l^3^/sin(2\q)]^-1/4^
_refine_ls_extinction_method SHELXL
_refine_ls_goodness_of_fit_all 1.257
_refine_ls_goodness_of_fit_obs 1.312
_refine_ls_hydrogen_treatment fixed
_refine_ls_matrix_type full
_refine_ls_number_parameters 272
_refine_ls_number_reflns 2825
_refine_ls_number_restraints 0
_refine_ls_restrained_S_all 1.257
_refine_ls_restrained_S_obs 1.312
_refine_ls_R_factor_all 0.1635
_refine_ls_R_factor_obs 0.1070
_refine_ls_shift/esd_max 0.001
_refine_ls_shift/esd_mean 0.000
_refine_ls_structure_factor_coef Fsqd
_refine_ls_weighting_details 'w=1/[\s^2^(Fo^2^)+(0.0702P)^2^+0.0000P] where P=(Fo^2^+2Fc^2^)/3'
_refine_ls_weighting_scheme calc
_refine_ls_wR_factor_all 0.1945
_refine_ls_wR_factor_obs 0.1737
_reflns_number_observed 2114
_reflns_number_total 2825
_reflns_observed_criterion >2sigma(I)
_cod_data_source_file 903517fsup1.cif
_cod_data_source_block pccn
_cod_depositor_comments
;
The following automatic conversions were performed:

'_refine_ls_weighting_scheme' value 'calc
w=1/[\s^2^(Fo^2^)+(0.0702P)^2^+0.0000P] where P=(Fo^2^+2Fc^2^)/3' was
changed to 'calc'. New tag '_refine_ls_weighting_details' was
created. The value of the new tag was set to
'w=1/[\s^2^(Fo^2^)+(0.0702P)^2^+0.0000P] where P=(Fo^2^+2Fc^2^)/3'.

Automatic conversion script
Id: cif_fix_values 3143 2015-03-26 13:38:13Z robertas 
;
_cod_original_cell_volume 5181.4(18)
_cod_original_sg_symbol_H-M Pccn
_cod_database_code 7027519

loop_
_symmetry_equiv_pos_as_xyz
'x, y, z'
'-x+1/2, -y+1/2, z'
'-x, y+1/2, -z+1/2'
'x+1/2, -y, -z+1/2'
'-x, -y, -z'
'x-1/2, y-1/2, -z'
'x, -y-1/2, z-1/2'
'-x-1/2, y, z-1/2'

loop_
_atom_site_aniso_label
_atom_site_aniso_U_11
_atom_site_aniso_U_22
_atom_site_aniso_U_33
_atom_site_aniso_U_23
_atom_site_aniso_U_13
_atom_site_aniso_U_12
Cu1 0.0483(6) 0.0631(9) 0.0768(6) -0.0012(6) 0.0175(6) 0.0047(6)
Cl1 0.0529(12) 0.063(2) 0.0634(11) -0.0127(11) -0.0013(11) 0.0061(12)
S1 0.0444(11) 0.060(2) 0.0703(12) 0.0104(13) 0.0092(11) 0.0147(11)
S2 0.0549(12) 0.056(2) 0.0514(10) -0.0083(12) 0.0053(10) 0.0123(12)
O1 0.079(4) 0.072(6) 0.055(3) -0.006(3) -0.005(3) 0.035(3)
O2 0.039(3) 0.063(5) 0.089(4) -0.016(4) -0.014(3) 0.005(3)
N1 0.035(4) 0.056(7) 0.054(3) -0.001(4) 0.008(3) 0.003(3)
N2 0.051(4) 0.048(6) 0.035(3) 0.007(3) -0.002(3) 0.014(3)
N3 0.073(5) 0.064(7) 0.053(4) -0.001(4) -0.004(4) 0.005(4)
N4 0.036(4) 0.043(6) 0.070(4) -0.008(4) -0.003(3) 0.001(3)
C1 0.041(5) 0.082(10) 0.095(6) -0.005(6) 0.011(5) 0.023(5)
C2 0.047(5) 0.105(11) 0.068(5) -0.004(6) 0.011(4) 0.005(5)
C3 0.028(4) 0.047(8) 0.046(4) 0.008(4) 0.006(3) 0.008(4)
C4 0.043(5) 0.049(8) 0.070(5) -0.003(5) 0.003(4) -0.001(5)
C5 0.053(5) 0.053(8) 0.055(5) -0.003(5) 0.015(4) 0.007(5)
C6 0.096(7) 0.076(10) 0.045(4) 0.005(5) 0.002(5) 0.024(6)
C7 0.190(11) 0.102(12) 0.064(6) 0.029(6) 0.005(7) 0.101(9)
C8 0.242(14) 0.112(13) 0.080(7) 0.021(7) 0.031(8) 0.118(10)
C9 0.249(14) 0.088(13) 0.079(7) -0.002(7) -0.011(9) 0.094(10)
C10 0.138(9) 0.109(13) 0.047(5) 0.005(6) -0.001(6) 0.045(8)
C11 0.096(7) 0.102(11) 0.051(5) -0.013(6) -0.014(5) 0.021(6)
C12 0.040(4) 0.061(8) 0.056(4) -0.003(4) 0.002(4) 0.012(5)
C13 0.139(10) 0.062(11) 0.080(6) 0.019(6) 0.006(7) 0.022(7)
C14 0.041(5) 0.022(7) 0.063(5) 0.001(4) -0.006(4) -0.004(4)
C15 0.033(4) 0.035(7) 0.062(4) 0.000(4) -0.007(4) -0.003(4)
C16 0.038(5) 0.071(9) 0.088(6) -0.025(6) 0.013(5) 0.010(5)
C17 0.073(6) 0.042(9) 0.114(7) -0.037(6) -0.026(6) -0.002(5)
C18 0.068(6) 0.068(10) 0.088(6) -0.009(6) 0.012(6) 0.032(6)
C19 0.057(6) 0.092(11) 0.110(7) -0.029(7) 0.034(6) 0.000(6)
C20 0.041(5) 0.042(8) 0.096(6) -0.018(6) 0.014(5) -0.004(4)

loop_
_atom_site_label
_atom_site_type_symbol
_atom_site_fract_x
_atom_site_fract_y
_atom_site_fract_z
_atom_site_U_iso_or_equiv
_atom_site_thermal_displace_type
_atom_site_occupancy
_atom_site_calc_flag
_atom_site_refinement_flags
Cu1 Cu 0.44585(4) 0.97780(5) 0.49444(11) 0.0627(3) Uani 1 d .
Cl1 Cl 0.44170(9) 0.89062(10) 0.4486(2) 0.0598(7) Uani 1 d .
S1 S 0.35752(9) 1.01360(11) 0.5814(2) 0.0584(7) Uani 1 d .
S2 S 0.48232(9) 1.01831(11) 0.2840(2) 0.0542(7) Uani 1 d .
O1 O 0.3422(3) 0.9447(3) 0.9636(5) 0.069(2) Uani 1 d .
O2 O 0.3281(2) 1.1173(3) 0.3243(6) 0.064(2) Uani 1 d .
N1 N 0.2621(3) 0.9726(3) 0.7183(6) 0.048(2) Uani 1 d .
N2 N 0.3520(3) 0.9251(3) 0.7206(5) 0.045(2) Uani 1 d .
N3 N 0.4261(3) 1.0876(3) 0.1208(7) 0.063(2) Uani 1 d .
N4 N 0.4302(3) 1.1060(3) 0.3711(7) 0.050(2) Uani 1 d .
H4A H 0.4603(3) 1.1156(3) 0.4265(7) 0.060 Uiso 1 calc R
C1 C 0.2286(3) 1.0212(4) 0.6899(10) 0.072(3) Uani 1 d .
H1A H 0.1867(3) 1.0182(4) 0.7240(10) 0.109 Uiso 1 calc R
H1B H 0.2286(3) 1.0281(4) 0.5864(10) 0.109 Uiso 1 calc R
H1C H 0.2488(3) 1.0484(4) 0.7409(10) 0.109 Uiso 1 calc R
C2 C 0.2267(4) 0.9309(5) 0.7868(8) 0.074(4) Uani 1 d .
H2B H 0.1853(4) 0.9422(5) 0.8057(8) 0.110 Uiso 1 calc R
H2C H 0.2461(4) 0.9213(5) 0.8774(8) 0.110 Uiso 1 calc R
H2D H 0.2258(4) 0.9022(5) 0.7217(8) 0.110 Uiso 1 calc R
C3 C 0.3201(3) 0.9685(4) 0.6799(7) 0.040(3) Uani 1 d .
C4 C 0.3622(3) 0.9170(4) 0.8697(9) 0.054(3) Uani 1 d .
C5 C 0.3977(4) 0.8694(4) 0.9111(8) 0.054(3) Uani 1 d .
C6 C 0.4210(4) 0.8661(4) 1.0533(8) 0.072(3) Uani 1 d .
H6A H 0.4173(4) 0.8936(4) 1.1173(8) 0.087 Uiso 1 calc R
C7 C 0.4495(5) 0.8219(5) 1.0986(10) 0.119(5) Uani 1 d .
H7A H 0.4654(5) 0.8192(5) 1.1932(10) 0.143 Uiso 1 calc R
C8 C 0.4540(6) 0.7829(6) 1.0039(11) 0.145(6) Uani 1 d .
H8A H 0.4728(6) 0.7532(6) 1.0368(11) 0.174 Uiso 1 calc R
C9 C 0.4330(7) 0.7839(6) 0.8645(11) 0.138(6) Uani 1 d .
H9A H 0.4369(7) 0.7558(6) 0.8031(11) 0.166 Uiso 1 calc R
C10 C 0.4055(5) 0.8283(5) 0.8167(10) 0.098(4) Uani 1 d .
H10A H 0.3920(5) 0.8307(5) 0.7201(10) 0.117 Uiso 1 calc R
C11 C 0.4318(5) 1.0516(4) -0.0047(8) 0.083(4) Uani 1 d .
H11A H 0.4175(5) 1.0679(4) -0.0928(8) 0.125 Uiso 1 calc R
H11B H 0.4074(5) 1.0219(4) 0.0142(8) 0.125 Uiso 1 calc R
H11C H 0.4743(5) 1.0420(4) -0.0165(8) 0.125 Uiso 1 calc R
C12 C 0.4436(3) 1.0726(4) 0.2544(8) 0.052(3) Uani 1 d .
C13 C 0.4040(5) 1.1382(5) 0.0823(10) 0.094(4) Uani 1 d .
H13A H 0.3943(5) 1.1392(5) -0.0206(10) 0.141 Uiso 1 calc R
H13B H 0.4354(5) 1.1628(5) 0.1039(10) 0.141 Uiso 1 calc R
H13C H 0.3675(5) 1.1458(5) 0.1382(10) 0.141 Uiso 1 calc R
C14 C 0.3719(3) 1.1243(3) 0.4019(8) 0.042(2) Uani 1 d .
C15 C 0.3655(3) 1.1572(3) 0.5382(8) 0.043(2) Uani 1 d .
C16 C 0.4133(4) 1.1855(4) 0.5909(9) 0.066(3) Uani 1 d .
H16A H 0.4523(4) 1.1838(4) 0.5479(9) 0.079 Uiso 1 calc R
C17 C 0.4024(4) 1.2172(4) 0.7114(10) 0.076(3) Uani 1 d .
H17A H 0.4342(4) 1.2377(4) 0.7463(10) 0.092 Uiso 1 calc R
C18 C 0.3460(4) 1.2189(4) 0.7792(10) 0.075(3) Uani 1 d .
H18A H 0.3397(4) 1.2393(4) 0.8613(10) 0.090 Uiso 1 calc R
C19 C 0.2997(4) 1.1901(5) 0.7240(11) 0.086(4) Uani 1 d .
H19A H 0.2608(4) 1.1916(5) 0.7675(11) 0.103 Uiso 1 calc R
C20 C 0.3087(4) 1.1589(4) 0.6054(9) 0.059(3) Uani 1 d .
H20A H 0.2764(4) 1.1389(4) 0.5705(9) 0.071 Uiso 1 calc R

loop_
_atom_type_symbol
_atom_type_description
_atom_type_scat_dispersion_real
_atom_type_scat_dispersion_imag
_atom_type_scat_source
C C 0.0033 0.0016 'International Tables Vol C Tables 4.2.6.8 and 6.1.1.4'
H H 0.0000 0.0000 'International Tables Vol C Tables 4.2.6.8 and 6.1.1.4'
N N 0.0061 0.0033 'International Tables Vol C Tables 4.2.6.8 and 6.1.1.4'
O O 0.0106 0.0060 'International Tables Vol C Tables 4.2.6.8 and 6.1.1.4'
S S 0.1246 0.1234 'International Tables Vol C Tables 4.2.6.8 and 6.1.1.4'
Cl Cl 0.1484 0.1585 'International Tables Vol C Tables 4.2.6.8 and 6.1.1.4'
Cu Cu 0.3201 1.2651 'International Tables Vol C Tables 4.2.6.8 and 6.1.1.4'

loop_
_geom_angle_atom_site_label_1
_geom_angle_atom_site_label_2
_geom_angle_atom_site_label_3
_geom_angle
_geom_angle_site_symmetry_1
_geom_angle_site_symmetry_3
S1 Cu1 S2 112.46(10) . .
S1 Cu1 Cl1 115.92(10) . .
S2 Cu1 Cl1 108.36(9) . .
S1 Cu1 S2 102.72(8) . 5_676
S2 Cu1 S2 115.24(6) . 5_676
Cl1 Cu1 S2 101.81(9) . 5_676
S1 Cu1 Cu1 123.65(11) . 5_676
S2 Cu1 Cu1 61.66(7) . 5_676
Cl1 Cu1 Cu1 118.65(8) . 5_676
S2 Cu1 Cu1 53.57(6) 5_676 5_676
C3 S1 Cu1 107.3(3) . .
C12 S2 Cu1 110.7(3) . .
C12 S2 Cu1 113.4(3) . 5_676
Cu1 S2 Cu1 64.76(6) . 5_676
C3 N1 C2 123.4(7) . .
C3 N1 C1 119.4(7) . .
C2 N1 C1 117.2(6) . .
C3 N2 C4 117.8(7) . .
C12 N3 C13 125.6(8) . .
C12 N3 C11 119.4(8) . .
C13 N3 C11 115.0(7) . .
C14 N4 C12 124.0(6) . .
N1 C3 N2 118.4(7) . .
N1 C3 S1 122.9(6) . .
N2 C3 S1 118.7(5) . .
O1 C4 N2 122.9(8) . .
O1 C4 C5 120.3(7) . .
N2 C4 C5 116.7(8) . .
C6 C5 C10 118.8(9) . .
C6 C5 C4 117.8(8) . .
C10 C5 C4 123.3(8) . .
C7 C6 C5 119.5(10) . .
C8 C7 C6 118.9(9) . .
C7 C8 C9 124.5(12) . .
C8 C9 C10 117.2(12) . .
C9 C10 C5 121.0(9) . .
N3 C12 N4 116.5(8) . .
N3 C12 S2 122.7(7) . .
N4 C12 S2 120.8(5) . .
O2 C14 N4 123.4(7) . .
O2 C14 C15 119.9(7) . .
N4 C14 C15 116.6(6) . .
C16 C15 C20 120.3(7) . .
C16 C15 C14 122.0(7) . .
C20 C15 C14 117.7(7) . .
C15 C16 C17 118.3(8) . .
C18 C17 C16 121.6(9) . .
C19 C18 C17 118.4(9) . .
C18 C19 C20 121.5(9) . .
C19 C20 C15 119.9(8) . .

loop_
_geom_bond_atom_site_label_1
_geom_bond_atom_site_label_2
_geom_bond_distance
_geom_bond_site_symmetry_2
Cu1 S1 2.273(2) .
Cu1 S2 2.330(2) .
Cu1 Cl1 2.331(3) .
Cu1 S2 2.549(2) 5_676
Cu1 Cu1 2.620(2) 5_676
S1 C3 1.694(8) .
S2 C12 1.677(9) .
S2 Cu1 2.549(2) 5_676
O1 C4 1.204(10) .
O2 C14 1.197(8) .
N1 C3 1.306(8) .
N1 C2 1.474(12) .
N1 C1 1.491(12) .
N2 C3 1.385(10) .
N2 C4 1.392(9) .
N3 C12 1.334(9) .
N3 C13 1.457(13) .
N3 C11 1.488(11) .
N4 C14 1.379(9) .
N4 C12 1.410(10) .
C4 C5 1.515(13) .
C5 C6 1.392(11) .
C5 C10 1.393(14) .
C6 C7 1.379(14) .
C7 C8 1.34(2) .
C8 C9 1.349(14) .
C9 C10 1.38(2) .
C14 C15 1.518(11) .
C15 C16 1.362(11) .
C15 C20 1.375(10) .
C16 C17 1.399(12) .
C17 C18 1.368(12) .
C18 C19 1.354(14) .
C19 C20 1.370(13) .

loop_
_geom_torsion_atom_site_label_1
_geom_torsion_atom_site_label_2
_geom_torsion_atom_site_label_3
_geom_torsion_atom_site_label_4
_geom_torsion
_geom_torsion_site_symmetry_1
_geom_torsion_site_symmetry_4
S2 Cu1 S1 C3 155.7(3) . .
Cl1 Cu1 S1 C3 30.3(3) . .
S2 Cu1 S1 C3 -79.8(3) 5_676 .
Cu1 Cu1 S1 C3 -134.3(3) 5_676 .
S1 Cu1 S2 C12 10.3(4) . .
Cl1 Cu1 S2 C12 139.8(3) . .
S2 Cu1 S2 C12 -107.0(3) 5_676 .
Cu1 Cu1 S2 C12 -107.0(3) 5_676 .
S1 Cu1 S2 Cu1 117.28(11) . 5_676
Cl1 Cu1 S2 Cu1 -113.26(9) . 5_676
S2 Cu1 S2 Cu1 0.0 5_676 5_676
Cu1 Cu1 S2 Cu1 0.0 5_676 5_676
C2 N1 C3 N2 -7.7(10) . .
C1 N1 C3 N2 173.5(7) . .
C2 N1 C3 S1 171.7(6) . .
C1 N1 C3 S1 -7.1(10) . .
C4 N2 C3 N1 -65.9(10) . .
C4 N2 C3 S1 114.7(7) . .
Cu1 S1 C3 N1 -164.7(6) . .
Cu1 S1 C3 N2 14.7(7) . .
C3 N2 C4 O1 3.4(12) . .
C3 N2 C4 C5 -179.4(7) . .
O1 C4 C5 C6 -17.4(13) . .
N2 C4 C5 C6 165.4(8) . .
O1 C4 C5 C10 159.4(9) . .
N2 C4 C5 C10 -17.8(13) . .
C10 C5 C6 C7 -1.8(15) . .
C4 C5 C6 C7 175.1(9) . .
C5 C6 C7 C8 -0.2(18) . .
C6 C7 C8 C9 0.9(23) . .
C7 C8 C9 C10 0.4(24) . .
C8 C9 C10 C5 -2.5(21) . .
C6 C5 C10 C9 3.2(17) . .
C4 C5 C10 C9 -173.5(11) . .
C13 N3 C12 N4 10.6(13) . .
C11 N3 C12 N4 -172.6(7) . .
C13 N3 C12 S2 -166.8(7) . .
C11 N3 C12 S2 10.0(11) . .
C14 N4 C12 N3 54.9(11) . .
C14 N4 C12 S2 -127.6(7) . .
Cu1 S2 C12 N3 -139.5(7) . .
Cu1 S2 C12 N3 150.0(6) 5_676 .
Cu1 S2 C12 N4 43.2(7) . .
Cu1 S2 C12 N4 -27.3(8) 5_676 .
C12 N4 C14 O2 -7.2(13) . .
C12 N4 C14 C15 176.0(7) . .
O2 C14 C15 C16 -149.0(9) . .
N4 C14 C15 C16 28.0(12) . .
O2 C14 C15 C20 28.9(11) . .
N4 C14 C15 C20 -154.2(8) . .
C20 C15 C16 C17 -1.9(14) . .
C14 C15 C16 C17 175.9(8) . .
C15 C16 C17 C18 2.3(15) . .
C16 C17 C18 C19 -2.1(15) . .
C17 C18 C19 C20 1.6(17) . .
C18 C19 C20 C15 -1.3(16) . .
C16 C15 C20 C19 1.4(14) . .
C14 C15 C20 C19 -176.4(9) . .
